data_4062291
loop_
_publ_author_name
'Godoy, Fernando'
'Klahn, A. Hugo'
'Lahoz, Fernando J.'
'Balana, Ana I.'
'Oelckers, Beatriz'
'Oro, Luis A.'

_publ_section_title
;
 Syntheses and Reactivity of Functionalized (\h^5^-Tetramethylcyclopentadienyl)
 Rhenium Complexes: Molecular Structures of
 (\h^5^:\h^2^-C~5~Me~4~CH~2~CH~2~CH\\db CH~2~)Re(CO)~2~ and
 (\h^5^-C~5~Me~4~CH~2~-2-C~4~H~3~S)Re(CO)~2~(PMe~3~)
;
_journal_issue 24
_journal_name_full Organometallics
_journal_page_first 4861
_journal_page_last 4868
_journal_paper_doi 10.1021/om030443m
_journal_volume 22
_journal_year 2003
_chemical_formula_moiety 'C15 H19 O2 Re'
_chemical_formula_sum 'C15 H19 O2 Re'
_chemical_formula_weight 417.50
_space_group_IT_number 14
_symmetry_cell_setting monoclinic
_symmetry_space_group_name_Hall '-P 2yn'
_symmetry_space_group_name_H-M 'P 1 21/n 1'
_cell_angle_alpha 90.00
_cell_angle_beta 93.394(5)
_cell_angle_gamma 90.00
_cell_formula_units_Z 4
_cell_length_a 9.100(3)
_cell_length_b 13.557(4)
_cell_length_c 10.900(3)
_cell_measurement_temperature 173(2)
_cell_volume 1342.4(6)
_diffrn_ambient_temperature 173(2)
_exptl_crystal_density_diffrn 2.066
_cod_original_sg_symbol_H-M 'P 21/n'
_cod_database_code 4062291

loop_
_symmetry_equiv_pos_as_xyz
'x, y, z'
'-x+1/2, y+1/2, -z+1/2'
'-x, -y, -z'
'x-1/2, -y-1/2, z-1/2'

loop_
_atom_site_label
_atom_site_type_symbol
_atom_site_fract_x
_atom_site_fract_y
_atom_site_fract_z
_atom_site_U_iso_or_equiv
_atom_site_adp_type
_atom_site_occupancy
_atom_site_symmetry_multiplicity
_atom_site_calc_flag
_atom_site_refinement_flags
_atom_site_disorder_assembly
_atom_site_disorder_group
Re1 Re 0.13010(2) 0.242837(17) 0.32384(2) 0.01794(14) Uani 1 1 d . . .
O1 O 0.0624(5) 0.3752(4) 0.5384(4) 0.0424(12) Uani 1 1 d . . .
O2 O 0.1535(5) 0.0680(3) 0.5010(4) 0.0370(11) Uani 1 1 d . . .
C1 C 0.0941(6) 0.3234(5) 0.4589(5) 0.0262(13) Uani 1 1 d . . .
C2 C 0.1456(6) 0.1343(5) 0.4360(5) 0.0262(13) Uani 1 1 d . . .
C3 C 0.3725(7) 0.2157(6) 0.3242(7) 0.0276(14) Uani 1 1 d . . .
H3A H 0.425(7) 0.197(6) 0.385(6) 0.033(19) Uiso 1 1 d . . .
H3B H 0.385(6) 0.189(5) 0.250(6) 0.023(16) Uiso 1 1 d . . .
C4 C 0.3473(7) 0.3183(5) 0.3146(7) 0.0253(14) Uani 1 1 d . . .
H4 H 0.327(8) 0.343(6) 0.360(7) 0.04(3) Uiso 1 1 d . . .
C5 C 0.3534(6) 0.3745(5) 0.1963(5) 0.0292(14) Uani 1 1 d . . .
H5A H 0.4579 0.3834 0.1782 0.017(14) Uiso 1 1 d R . .
H5B H 0.3100 0.4408 0.2057 0.016(14) Uiso 1 1 d R . .
C6 C 0.2726(6) 0.3222(5) 0.0869(5) 0.0272(13) Uani 1 1 d . . .
H6A H 0.2537 0.3699 0.0190 0.024(16) Uiso 1 1 d R . .
H6B H 0.3354 0.2687 0.0571 0.06(3) Uiso 1 1 d R . .
C7 C 0.1310(6) 0.2807(5) 0.1226(5) 0.0197(11) Uani 1 1 d . . .
C8 C 0.0153(6) 0.3389(5) 0.1753(5) 0.0239(13) Uani 1 1 d . . .
C9 C -0.0932(7) 0.2708(5) 0.2168(7) 0.0261(13) Uani 1 1 d . . .
C10 C -0.0457(6) 0.1729(5) 0.1889(5) 0.0240(13) Uani 1 1 d . . .
C11 C 0.0904(7) 0.1793(4) 0.1292(5) 0.0237(12) Uani 1 1 d . . .
C12 C -0.0015(7) 0.4482(4) 0.1743(6) 0.0280(13) Uani 1 1 d . . .
H12A H -0.0830 0.4666 0.1160 0.07(3) Uiso 1 1 d R . .
H12B H 0.0897 0.4786 0.1492 0.029(17) Uiso 1 1 d R . .
H12C H -0.0222 0.4712 0.2567 0.04(2) Uiso 1 1 d R . .
C13 C -0.2345(7) 0.2970(6) 0.2665(6) 0.0337(15) Uani 1 1 d . . .
H13A H -0.3143 0.2868 0.2035 0.07(3) Uiso 1 1 d R . .
H13B H -0.2325 0.3664 0.2917 0.015(14) Uiso 1 1 d R . .
H13C H -0.2508 0.2553 0.3379 0.09(5) Uiso 1 1 d R . .
C14 C -0.1284(7) 0.0811(5) 0.2112(6) 0.0322(14) Uani 1 1 d . . .
H14A H -0.1958 0.0923 0.2767 0.08(3) Uiso 1 1 d R . .
H14B H -0.0590 0.0285 0.2360 0.09(4) Uiso 1 1 d R . .
H14C H -0.1848 0.0617 0.1358 0.05(2) Uiso 1 1 d R . .
C15 C 0.1693(7) 0.0966(4) 0.0736(6) 0.0289(13) Uani 1 1 d . . .
H15A H 0.1327 0.0880 -0.0121 0.05(2) Uiso 1 1 d R . .
H15B H 0.1526 0.0360 0.1197 0.037(19) Uiso 1 1 d R . .
H15C H 0.2749 0.1112 0.0766 0.07(3) Uiso 1 1 d R . .

loop_
_atom_site_aniso_label
_atom_site_aniso_U_11
_atom_site_aniso_U_22
_atom_site_aniso_U_33
_atom_site_aniso_U_23
_atom_site_aniso_U_13
_atom_site_aniso_U_12
Re1 0.01455(19) 0.01840(19) 0.0206(2) -0.00086(7) -0.00088(12) 0.00001(7)
O1 0.039(3) 0.048(3) 0.040(3) -0.022(2) 0.001(2) 0.006(2)
O2 0.046(3) 0.030(3) 0.034(2) 0.009(2) -0.004(2) 0.004(2)
C1 0.017(3) 0.034(4) 0.027(3) -0.003(3) -0.005(2) 0.001(2)
C2 0.021(3) 0.033(4) 0.024(3) -0.003(2) 0.003(2) -0.001(3)
C3 0.013(3) 0.041(4) 0.028(3) 0.005(3) -0.005(3) 0.001(3)
C4 0.015(3) 0.029(4) 0.032(4) -0.005(3) -0.001(3) 0.000(2)
C5 0.023(3) 0.025(3) 0.040(3) 0.000(3) 0.002(3) -0.006(2)
C6 0.028(3) 0.026(3) 0.028(3) 0.000(2) 0.007(2) -0.002(2)
C7 0.020(3) 0.022(3) 0.017(3) 0.004(2) 0.003(2) -0.008(2)
C8 0.022(3) 0.026(3) 0.024(3) 0.002(2) 0.003(2) 0.002(2)
C9 0.017(3) 0.031(3) 0.030(3) 0.006(3) 0.000(3) -0.001(3)
C10 0.020(3) 0.022(3) 0.029(3) 0.001(2) -0.007(2) -0.001(2)
C11 0.028(3) 0.018(3) 0.025(3) -0.001(2) -0.002(2) -0.008(2)
C12 0.026(3) 0.022(3) 0.035(3) -0.001(2) -0.005(3) 0.004(2)
C13 0.023(3) 0.044(4) 0.035(3) 0.005(3) 0.002(3) 0.010(3)
C14 0.025(3) 0.028(4) 0.043(4) -0.003(3) -0.001(3) -0.013(3)
C15 0.033(3) 0.020(3) 0.034(3) -0.006(2) 0.004(3) 0.001(3)

loop_
_geom_bond_atom_site_label_1
_geom_bond_atom_site_label_2
_geom_bond_distance
_geom_bond_site_symmetry_2
_geom_bond_publ_flag
Re1 C1 1.877(6) . ?
Re1 C2 1.912(7) . ?
Re1 C4 2.233(6) . ?
Re1 C3 2.236(6) . ?
Re1 C7 2.253(6) . ?
Re1 C8 2.282(6) . ?
Re1 C11 2.298(6) . ?
Re1 C10 2.311(6) . ?
Re1 C9 2.314(7) . ?
O1 C1 1.165(7) . ?
O2 C2 1.145(7) . ?
C3 C4 1.413(11) . ?
C3 H3A 0.83(7) . ?
C3 H3B 0.91(6) . ?
C4 C5 1.502(9) . ?
C4 H4 0.64(7) . ?
C5 C6 1.536(8) . ?
C5 H5A 0.9900 . ?
C5 H5B 0.9900 . ?
C6 C7 1.479(8) . ?
C6 H6A 0.9900 . ?
C6 H6B 0.9900 . ?
C7 C11 1.427(8) . ?
C7 C8 1.460(8) . ?
C8 C9 1.443(8) . ?
C8 C12 1.489(8) . ?
C9 C10 1.434(9) . ?
C9 C13 1.468(9) . ?
C10 C11 1.435(8) . ?
C10 C14 1.482(8) . ?
C11 C15 1.480(8) . ?
C12 H12A 0.9800 . ?
C12 H12B 0.9800 . ?
C12 H12C 0.9800 . ?
C13 H13A 0.9801 . ?
C13 H13B 0.9800 . ?
C13 H13C 0.9800 . ?
C14 H14A 0.9800 . ?
C14 H14B 0.9800 . ?
C14 H14C 0.9800 . ?
C15 H15A 0.9800 . ?
C15 H15B 0.9800 . ?
C15 H15C 0.9800 . ?
